data_7209416
loop_
_publ_author_name
'Johrendt, D.'
'Wu Zhi-Yun'
'Poettgen, R.'
'Hoffmann, R.D.'

_publ_section_title
;
 The stannides Li Au Sn and Li Au3 Sn4 - syntheses, structure and chemical
 bonding
;
_journal_name_full 'Journal of Materials Chemistry'
_journal_page_first 676
_journal_page_last 680
_journal_paper_doi 10.1039/b109381a
_journal_volume 12
_journal_year 2002
_chemical_formula_sum 'Au3 Li Sn4'
_chemical_name_systematic 'Li Au3 Sn4'
_space_group_IT_number 186
_symmetry_space_group_name_Hall 'P 6c -2c'
_symmetry_space_group_name_H-M 'P 63 m c'
_cell_angle_alpha 90
_cell_angle_beta 90
_cell_angle_gamma 120
_cell_formula_units_Z 2
_cell_length_a 4.4831
_cell_length_b 4.4831
_cell_length_c 20.557
_cell_volume 357.806
_citation_journal_id_ASTM JMACEP
_cod_data_source_file gold_603.cif
_cod_data_source_block Au3Li1Sn4
_cod_original_cell_volume 357.8056
_cod_original_formula_sum 'Au3 Li1 Sn4'
_cod_database_code 7209416

loop_
_symmetry_equiv_pos_as_xyz
x,y,z
x-y,x,z+1/2
-y,x-y,z
-x,-y,z+1/2
-x+y,-x,z
y,-x+y,z+1/2
y,x,z+1/2
-x+y,y,z
-x,-x+y,z+1/2
-y,-x,z
x-y,-y,z+1/2
x,x-y,z

loop_
_atom_site_label
_atom_site_type_symbol
_atom_site_fract_x
_atom_site_fract_y
_atom_site_fract_z
_atom_site_occupancy
_atom_site_U_iso_or_equiv
Au3 Au 0.3333 0.6667 0.34576 1 0.0
Sn3 Sn 0 0 0.02937 1 0.0
Au1 Au 0 0 0.16473 1 0.0
Au2 Au 0.3333 0.6667 0.48426 1 0.0
Sn2 Sn 0.6667 0.3333 0.40817 1 0.0
Sn4 Sn 0 0 0.29581 1 0.0
Sn1 Sn 0.6667 0.3333 0.12513 1 0.0
Li1 Li 0.3333 0.6667 0.211 1 0.0
